data_7704099
loop_
_publ_author_name
'Khatua, Manas'
'Goswami, Bappaditya'
'Samanta, Subhas'

_publ_section_title
;
 Dehydrogenation of amines in aryl-amine functionalized pincer-like
 nitrogen-donor redox non-innocent ligands via ligand reduction on a
 Ni(ii) template.
;
_journal_issue 20
_journal_name_full 'Dalton transactions (Cambridge, England : 2003)'
_journal_page_first 6816
_journal_page_last 6831
_journal_paper_doi 10.1039/d0dt00466a
_journal_volume 49
_journal_year 2020
_chemical_formula_moiety 'C24 H28 Cl2 N4 Ni'
_chemical_formula_sum 'C24 H28 Cl2 N4 Ni'
_chemical_formula_weight 502.09
_chemical_name_systematic 1
_space_group_crystal_system triclinic
_space_group_IT_number 2
_space_group_name_Hall '-P 1'
_space_group_name_H-M_alt 'P -1'
_atom_sites_solution_hydrogens geom
_atom_sites_solution_primary iterative
_atom_sites_solution_secondary difmap
_audit_creation_date 2019-11-09
_audit_creation_method
;
Olex2 1.2
(compiled 2018.05.29 svn.r3508 for OlexSys, GUI svn.r5506)
;
_audit_update_record
;
2019-11-14 deposited with the CCDC.	2020-04-16 downloaded from the CCDC.
;
_cell_angle_alpha 107.115(7)
_cell_angle_beta 90.214(5)
_cell_angle_gamma 100.707(6)
_cell_formula_units_Z 2
_cell_length_a 9.4290(5)
_cell_length_b 10.4037(8)
_cell_length_c 12.8727(8)
_cell_measurement_reflns_used 3978
_cell_measurement_temperature 100.00(10)
_cell_measurement_theta_max 26.7470
_cell_measurement_theta_min 2.2270
_cell_volume 1183.54(14)
_computing_cell_refinement 'CrysAlisPro 1.171.38.41 (Rigaku OD, 2015)'
_computing_data_collection 'CrysAlisPro 1.171.38.41 (Rigaku OD, 2015)'
_computing_data_reduction 'CrysAlisPro 1.171.38.41 (Rigaku OD, 2015)'
_computing_molecular_graphics 'Olex2 (Dolomanov et al., 2009)'
_computing_publication_material 'Olex2 (Dolomanov et al., 2009)'
_computing_structure_refinement 'ShelXL (Sheldrick, 2015)'
_computing_structure_solution 'olex2.solve (Bourhis et al., 2015)'
_diffrn_ambient_temperature 100.00(10)
_diffrn_detector_area_resol_mean 7.9580
_diffrn_detector_type Eos
_diffrn_measured_fraction_theta_full 0.859
_diffrn_measured_fraction_theta_max 0.859
_diffrn_measurement_details
;
List of Runs (angles in degrees, time in seconds):

  # Type    Start    End  Width  t~exp~   \w     \q     \k     \f   Frames
#--------------------------------------------------------------------------
  1  \w     -4.00  90.00   1.00   10.00    --   25.18  57.00   0.00   94
  2  \w      8.00  89.00   1.00   10.00    --   25.18  77.00-120.00   81
  3  \w     85.00 113.00   1.00   10.00    --   25.18 178.00-120.00   28
  4  \w    -34.00  79.00   1.00   10.00    --   25.18 -38.00  90.00  113
  5  \w     -5.00  32.00   1.00   10.00    --  -23.50 -99.00 -30.00   37
  6  \w    -49.00  34.00   1.00   10.00    --   25.18 -38.00  30.00   83
;
_diffrn_measurement_device 'four-circle diffractometer'
_diffrn_measurement_device_type 'SuperNova, Dual, Cu at zero, Eos'
_diffrn_measurement_method '\w scans'
_diffrn_radiation_monochromator graphite
_diffrn_radiation_type MoK\a
_diffrn_radiation_wavelength 0.71073
_diffrn_reflns_av_R_equivalents 0.0324
_diffrn_reflns_av_unetI/netI 0.0570
_diffrn_reflns_limit_h_max 11
_diffrn_reflns_limit_h_min -9
_diffrn_reflns_limit_k_max 12
_diffrn_reflns_limit_k_min -13
_diffrn_reflns_limit_l_max 16
_diffrn_reflns_limit_l_min -12
_diffrn_reflns_number 7169
_diffrn_reflns_theta_full 27.12
_diffrn_reflns_theta_max 27.12
_diffrn_reflns_theta_min 1.66
_diffrn_source 'fine-focus sealed tube'
_exptl_absorpt_coefficient_mu 1.064
_exptl_absorpt_correction_T_max 1.00000
_exptl_absorpt_correction_T_min 0.90155
_exptl_absorpt_correction_type multi-scan
_exptl_absorpt_process_details
;
CrysAlisPro 1.171.38.41 (Rigaku Oxford Diffraction, 2015)
Empirical absorption correction using spherical harmonics,
 implemented in SCALE3 ABSPACK scaling algorithm.
;
_exptl_crystal_colour 'metallic reddish red'
_exptl_crystal_colour_lustre metallic
_exptl_crystal_colour_modifier reddish
_exptl_crystal_colour_primary red
_exptl_crystal_density_diffrn 1.409
_exptl_crystal_density_method 'not measured'
_exptl_crystal_description block
_exptl_crystal_F_000 524
_exptl_crystal_size_max 0.62
_exptl_crystal_size_mid 0.48
_exptl_crystal_size_min 0.34
_refine_diff_density_max 0.486
_refine_diff_density_min -0.367
_refine_diff_density_rms 0.070
_refine_ls_extinction_method none
_refine_ls_goodness_of_fit_ref 1.041
_refine_ls_hydrogen_treatment mixed
_refine_ls_matrix_type full
_refine_ls_number_parameters 287
_refine_ls_number_reflns 4489
_refine_ls_number_restraints 0
_refine_ls_restrained_S_all 1.041
_refine_ls_R_factor_all 0.0444
_refine_ls_R_factor_gt 0.0375
_refine_ls_shift/su_max 0.000
_refine_ls_shift/su_mean 0.000
_refine_ls_structure_factor_coef Fsqd
_refine_ls_weighting_details 'calc w=1/[\s^2^(Fo^2^)+(0.0219P)^2^+0.6964P] where P=(Fo^2^+2Fc^2^)/3'
_refine_ls_weighting_scheme calc
_refine_ls_wR_factor_gt 0.0811
_refine_ls_wR_factor_ref 0.0862
_reflns_number_gt 3893
_reflns_number_total 4489
_reflns_threshold_expression >2sigma(I)
_cod_data_source_file d0dt00466a2.cif
_cod_data_source_block 1
_cod_depositor_comments 'Adding full bibliography for 7704099--7704110.cif.'
_cod_original_cell_volume 1183.54(13)
_cod_database_code 7704099
_olex2_refinement_description
;
1. Fixed Uiso
 At 1.2 times of:
  All C(H) groups, All C(H,H) groups, All N(H) groups
 At 1.5 times of:
  All C(H,H,H) groups
2.a Fixed occupancy and ADP/Uiso:
 H4
2.b Ternary CH refined with riding coordinates:
 C19(H19), C22(H22)
2.c Secondary CH2 refined with riding coordinates:
 C12(H12a,H12b)
2.d Aromatic/amide H refined with riding coordinates:
 C17(H17), C16(H16), C15(H15), C8(H8), C9(H9), C3(H3), C10(H10), C1(H1),
 C5(H5), C4(H4a), C2(H2)
2.e Idealised Me refined as rotating group:
 C23(H23a,H23b,H23c), C24(H24a,H24b,H24c), C20(H20a,H20b,H20c), C21(H21a,H21b,
 H21c)
;
_olex2_submission_special_instructions 'No special instructions were received'
_oxdiff_exptl_absorpt_empirical_details
;
Empirical correction (ABSPACK) includes:
- Absorption correction using spherical harmonics
- Frame scaling
;
_oxdiff_exptl_absorpt_empirical_full_max 1.356
_oxdiff_exptl_absorpt_empirical_full_min 0.813

loop_
_space_group_symop_id
_space_group_symop_operation_xyz
1 'x, y, z'
2 '-x, -y, -z'

loop_
_atom_site_label
_atom_site_type_symbol
_atom_site_fract_x
_atom_site_fract_y
_atom_site_fract_z
_atom_site_U_iso_or_equiv
_atom_site_adp_type
_atom_site_occupancy
_atom_site_calc_flag
_atom_site_disorder_assembly
_atom_site_disorder_group
_atom_site_refinement_flags_posn
Ni1 Ni 0.34164(3) 0.46706(3) 0.73645(3) 0.01503(10) Uani 1 d . . .
Cl2 Cl 0.13535(6) 0.35238(6) 0.77771(5) 0.02236(16) Uani 1 d . . .
Cl1 Cl 0.37030(7) 0.61460(6) 0.63451(5) 0.02340(16) Uani 1 d . . .
N4 N 0.4027(2) 0.3105(2) 0.59795(17) 0.0156(5) Uani 1 d . . .
H4 H 0.397(3) 0.360(3) 0.561(2) 0.019 Uiso 1 d . . .
N3 N 0.5397(2) 0.4703(2) 0.78548(16) 0.0148(4) Uani 1 d . . .
N1 N 0.3796(2) 0.6259(2) 0.89026(16) 0.0160(4) Uani 1 d . . .
N2 N 0.4978(2) 0.6405(2) 0.94355(16) 0.0171(5) Uani 1 d . . .
C7 C 0.5893(3) 0.5543(3) 0.8848(2) 0.0161(5) Uani 1 d . . .
C17 C 0.1390(3) 0.0368(3) 0.3977(2) 0.0184(5) Uani 1 d . . .
H17 H 0.0810 0.0256 0.3340 0.022 Uiso 1 calc . . R
C16 C 0.1335(3) -0.0731(3) 0.4381(2) 0.0197(6) Uani 1 d . . .
H16 H 0.0758 -0.1598 0.4008 0.024 Uiso 1 calc . . R
C12 C 0.5586(3) 0.3061(3) 0.6118(2) 0.0166(5) Uani 1 d . . .
H12A H 0.6124 0.3394 0.5558 0.020 Uiso 1 calc . . R
H12B H 0.5688 0.2100 0.6005 0.020 Uiso 1 calc . . R
C11 C 0.6236(3) 0.3928(2) 0.7234(2) 0.0152(5) Uani 1 d . . .
C18 C 0.2277(3) 0.1640(3) 0.4483(2) 0.0163(5) Uani 1 d . . .
C15 C 0.2132(3) -0.0551(3) 0.5339(2) 0.0192(6) Uani 1 d . . .
H15 H 0.2094 -0.1309 0.5615 0.023 Uiso 1 calc . . R
C19 C 0.2266(3) 0.2803(3) 0.3990(2) 0.0195(6) Uani 1 d . . .
H19 H 0.3135 0.3532 0.4314 0.023 Uiso 1 calc . . R
C22 C 0.3711(3) 0.0848(3) 0.7006(2) 0.0168(5) Uani 1 d . . .
H22 H 0.4184 0.1829 0.7346 0.020 Uiso 1 calc . . R
C8 C 0.7252(3) 0.5621(3) 0.9289(2) 0.0197(6) Uani 1 d . . .
H8 H 0.7575 0.6207 1.0000 0.024 Uiso 1 calc . . R
C9 C 0.8133(3) 0.4809(3) 0.8651(2) 0.0214(6) Uani 1 d . . .
H9 H 0.9075 0.4827 0.8926 0.026 Uiso 1 calc . . R
C14 C 0.2990(2) 0.0711(2) 0.5908(2) 0.0157(5) Uani 1 d . . .
C6 C 0.2843(3) 0.7112(3) 0.9446(2) 0.0178(5) Uani 1 d . . .
C3 C 0.0855(3) 0.8655(3) 1.0418(2) 0.0266(6) Uani 1 d . . .
H3 H 0.0165 0.9178 1.0756 0.032 Uiso 1 calc . . R
C10 C 0.7636(3) 0.3974(3) 0.7615(2) 0.0200(6) Uani 1 d . . .
H10 H 0.8243 0.3437 0.7168 0.024 Uiso 1 calc . . R
C13 C 0.3090(2) 0.1792(2) 0.54427(19) 0.0144(5) Uani 1 d . . .
C23 C 0.4871(3) -0.0030(3) 0.6877(2) 0.0222(6) Uani 1 d . . .
H23A H 0.4441 -0.0987 0.6488 0.033 Uiso 1 calc . . GR
H23B H 0.5268 0.0028 0.7597 0.033 Uiso 1 calc . . GR
H23C H 0.5647 0.0305 0.6462 0.033 Uiso 1 calc . . GR
C1 C 0.1634(3) 0.7139(3) 0.8832(2) 0.0228(6) Uani 1 d . . .
H1 H 0.1487 0.6623 0.8083 0.027 Uiso 1 calc . . R
C24 C 0.2597(3) 0.0430(3) 0.7775(2) 0.0244(6) Uani 1 d . . .
H24A H 0.1812 0.0939 0.7819 0.037 Uiso 1 calc . . GR
H24B H 0.3068 0.0640 0.8502 0.037 Uiso 1 calc . . GR
H24C H 0.2202 -0.0556 0.7495 0.037 Uiso 1 calc . . GR
C5 C 0.3060(3) 0.7869(3) 1.0539(2) 0.0237(6) Uani 1 d . . .
H5 H 0.3896 0.7864 1.0951 0.028 Uiso 1 calc . . R
C4 C 0.2058(3) 0.8628(3) 1.1023(2) 0.0289(7) Uani 1 d . . .
H4A H 0.2193 0.9133 1.1774 0.035 Uiso 1 calc . . R
C2 C 0.0651(3) 0.7929(3) 0.9328(2) 0.0261(6) Uani 1 d . . .
H2 H -0.0167 0.7970 0.8915 0.031 Uiso 1 calc . . R
C20 C 0.2381(3) 0.2352(3) 0.2757(2) 0.0337(7) Uani 1 d . . .
H20A H 0.3283 0.2017 0.2586 0.051 Uiso 1 calc . . GR
H20B H 0.2375 0.3132 0.2480 0.051 Uiso 1 calc . . GR
H20C H 0.1557 0.1616 0.2416 0.051 Uiso 1 calc . . GR
C21 C 0.0933(3) 0.3436(3) 0.4298(3) 0.0411(8) Uani 1 d . . .
H21A H 0.0060 0.2752 0.3978 0.062 Uiso 1 calc . . GR
H21B H 0.0982 0.4225 0.4022 0.062 Uiso 1 calc . . GR
H21C H 0.0900 0.3738 0.5093 0.062 Uiso 1 calc . . GR

loop_
_atom_site_aniso_label
_atom_site_aniso_U_11
_atom_site_aniso_U_22
_atom_site_aniso_U_33
_atom_site_aniso_U_23
_atom_site_aniso_U_13
_atom_site_aniso_U_12
Ni1 0.01284(18) 0.01515(18) 0.01611(18) 0.00310(14) -0.00010(12) 0.00294(13)
Cl2 0.0146(3) 0.0212(3) 0.0268(4) 0.0018(3) 0.0041(2) 0.0012(2)
Cl1 0.0325(4) 0.0177(3) 0.0211(3) 0.0071(3) 0.0026(3) 0.0058(3)
N4 0.0166(11) 0.0140(11) 0.0170(12) 0.0054(9) -0.0003(8) 0.0038(9)
N3 0.0149(11) 0.0131(11) 0.0166(11) 0.0050(9) 0.0018(8) 0.0021(8)
N1 0.0142(11) 0.0164(11) 0.0167(11) 0.0044(9) 0.0019(8) 0.0023(8)
N2 0.0165(11) 0.0185(11) 0.0153(11) 0.0029(9) 0.0011(8) 0.0041(9)
C7 0.0159(13) 0.0167(13) 0.0162(13) 0.0056(11) 0.0028(10) 0.0030(10)
C17 0.0145(13) 0.0190(14) 0.0182(13) 0.0004(11) 0.0034(10) 0.0035(10)
C16 0.0118(12) 0.0201(14) 0.0212(14) -0.0022(11) 0.0057(10) 0.0016(10)
C12 0.0150(13) 0.0174(13) 0.0170(13) 0.0041(11) 0.0055(10) 0.0037(10)
C11 0.0159(12) 0.0132(13) 0.0173(13) 0.0060(10) 0.0031(10) 0.0025(10)
C18 0.0134(12) 0.0195(13) 0.0150(13) 0.0024(11) 0.0043(10) 0.0052(10)
C15 0.0156(13) 0.0177(14) 0.0254(15) 0.0064(12) 0.0082(10) 0.0056(10)
C19 0.0165(13) 0.0200(14) 0.0205(14) 0.0050(11) -0.0028(10) 0.0018(10)
C22 0.0169(13) 0.0173(13) 0.0157(13) 0.0048(11) 0.0011(10) 0.0023(10)
C8 0.0173(13) 0.0231(14) 0.0166(14) 0.0043(11) -0.0028(10) 0.0016(11)
C9 0.0145(13) 0.0256(15) 0.0238(15) 0.0073(12) -0.0016(10) 0.0037(11)
C14 0.0124(12) 0.0165(13) 0.0181(13) 0.0030(11) 0.0038(10) 0.0058(10)
C6 0.0155(13) 0.0140(13) 0.0235(14) 0.0060(11) 0.0033(10) 0.0013(10)
C3 0.0217(14) 0.0219(15) 0.0347(17) 0.0035(13) 0.0075(12) 0.0085(11)
C10 0.0156(13) 0.0220(14) 0.0219(14) 0.0040(12) 0.0019(10) 0.0062(11)
C13 0.0119(12) 0.0157(13) 0.0148(13) 0.0023(10) 0.0058(9) 0.0040(10)
C23 0.0213(14) 0.0192(14) 0.0268(15) 0.0066(12) -0.0015(11) 0.0065(11)
C1 0.0223(14) 0.0220(14) 0.0222(15) 0.0041(12) -0.0004(11) 0.0041(11)
C24 0.0251(15) 0.0283(16) 0.0236(15) 0.0122(13) 0.0058(11) 0.0069(12)
C5 0.0230(14) 0.0237(15) 0.0223(15) 0.0016(12) 0.0003(11) 0.0081(11)
C4 0.0316(16) 0.0289(16) 0.0225(15) -0.0014(13) 0.0036(12) 0.0117(13)
C2 0.0202(14) 0.0224(15) 0.0346(17) 0.0053(13) -0.0029(12) 0.0069(12)
C20 0.0442(19) 0.0308(17) 0.0256(16) 0.0105(14) -0.0057(13) 0.0026(14)
C21 0.0325(18) 0.0337(18) 0.070(2) 0.0284(18) 0.0147(16) 0.0175(14)

loop_
_atom_type_symbol
_atom_type_description
_atom_type_scat_dispersion_real
_atom_type_scat_dispersion_imag
_atom_type_scat_source
C C 0.0033 0.0016 'International Tables Vol C Tables 4.2.6.8 and 6.1.1.4'
H H 0.0000 0.0000 'International Tables Vol C Tables 4.2.6.8 and 6.1.1.4'
Cl Cl 0.1484 0.1585 'International Tables Vol C Tables 4.2.6.8 and 6.1.1.4'
N N 0.0061 0.0033 'International Tables Vol C Tables 4.2.6.8 and 6.1.1.4'
Ni Ni 0.3393 1.1124 'International Tables Vol C Tables 4.2.6.8 and 6.1.1.4'

loop_
_geom_angle_atom_site_label_1
_geom_angle_atom_site_label_2
_geom_angle_atom_site_label_3
_geom_angle
_geom_angle_site_symmetry_1
_geom_angle_site_symmetry_3
_geom_angle_publ_flag
Cl2 Ni1 Cl1 128.19(3) . . ?
N4 Ni1 Cl2 101.41(6) . . ?
N4 Ni1 Cl1 88.93(6) . . ?
N3 Ni1 Cl2 127.89(6) . . ?
N3 Ni1 Cl1 103.87(6) . . ?
N3 Ni1 N4 79.42(8) . . ?
N3 Ni1 N1 75.49(8) . . ?
N1 Ni1 Cl2 95.85(6) . . ?
N1 Ni1 Cl1 94.75(6) . . ?
N1 Ni1 N4 154.80(8) . . ?
Ni1 N4 H4 88(2) . . ?
C12 N4 Ni1 110.11(14) . . ?
C12 N4 H4 107.8(19) . . ?
C13 N4 Ni1 123.77(15) . . ?
C13 N4 H4 107(2) . . ?
C13 N4 C12 115.34(19) . . ?
C7 N3 Ni1 117.55(16) . . ?
C11 N3 Ni1 121.93(17) . . ?
C11 N3 C7 120.5(2) . . ?
N2 N1 Ni1 116.70(16) . . ?
N2 N1 C6 114.8(2) . . ?
C6 N1 Ni1 128.28(16) . . ?
N1 N2 C7 112.4(2) . . ?
N3 C7 N2 117.5(2) . . ?
N3 C7 C8 122.6(2) . . ?
C8 C7 N2 119.9(2) . . ?
C16 C17 H17 119.2 . . ?
C16 C17 C18 121.6(2) . . ?
C18 C17 H17 119.2 . . ?
C17 C16 H16 120.4 . . ?
C17 C16 C15 119.2(2) . . ?
C15 C16 H16 120.4 . . ?
N4 C12 H12A 109.2 . . ?
N4 C12 H12B 109.2 . . ?
N4 C12 C11 111.85(19) . . ?
H12A C12 H12B 107.9 . . ?
C11 C12 H12A 109.2 . . ?
C11 C12 H12B 109.2 . . ?
N3 C11 C12 116.0(2) . . ?
N3 C11 C10 120.2(2) . . ?
C10 C11 C12 123.8(2) . . ?
C17 C18 C19 118.3(2) . . ?
C17 C18 C13 118.1(2) . . ?
C13 C18 C19 123.5(2) . . ?
C16 C15 H15 119.1 . . ?
C16 C15 C14 121.8(2) . . ?
C14 C15 H15 119.1 . . ?
C18 C19 H19 107.4 . . ?
C18 C19 C20 112.5(2) . . ?
C18 C19 C21 110.7(2) . . ?
C20 C19 H19 107.4 . . ?
C21 C19 H19 107.4 . . ?
C21 C19 C20 111.2(2) . . ?
C14 C22 H22 108.4 . . ?
C14 C22 C23 111.3(2) . . ?
C14 C22 C24 111.3(2) . . ?
C23 C22 H22 108.4 . . ?
C23 C22 C24 109.0(2) . . ?
C24 C22 H22 108.4 . . ?
C7 C8 H8 121.3 . . ?
C7 C8 C9 117.4(2) . . ?
C9 C8 H8 121.3 . . ?
C8 C9 H9 120.0 . . ?
C10 C9 C8 120.0(2) . . ?
C10 C9 H9 120.0 . . ?
C15 C14 C22 118.1(2) . . ?
C15 C14 C13 117.6(2) . . ?
C13 C14 C22 124.3(2) . . ?
C1 C6 N1 116.7(2) . . ?
C5 C6 N1 122.9(2) . . ?
C5 C6 C1 120.4(2) . . ?
C4 C3 H3 119.8 . . ?
C2 C3 H3 119.8 . . ?
C2 C3 C4 120.4(3) . . ?
C11 C10 H10 120.3 . . ?
C9 C10 C11 119.3(2) . . ?
C9 C10 H10 120.3 . . ?
C18 C13 N4 119.1(2) . . ?
C18 C13 C14 121.4(2) . . ?
C14 C13 N4 119.5(2) . . ?
C22 C23 H23A 109.5 . . ?
C22 C23 H23B 109.5 . . ?
C22 C23 H23C 109.5 . . ?
H23A C23 H23B 109.5 . . ?
H23A C23 H23C 109.5 . . ?
H23B C23 H23C 109.5 . . ?
C6 C1 H1 120.5 . . ?
C2 C1 C6 119.1(2) . . ?
C2 C1 H1 120.5 . . ?
C22 C24 H24A 109.5 . . ?
C22 C24 H24B 109.5 . . ?
C22 C24 H24C 109.5 . . ?
H24A C24 H24B 109.5 . . ?
H24A C24 H24C 109.5 . . ?
H24B C24 H24C 109.5 . . ?
C6 C5 H5 120.2 . . ?
C4 C5 C6 119.7(3) . . ?
C4 C5 H5 120.2 . . ?
C3 C4 H4A 120.0 . . ?
C5 C4 C3 120.1(3) . . ?
C5 C4 H4A 120.0 . . ?
C3 C2 C1 120.3(3) . . ?
C3 C2 H2 119.9 . . ?
C1 C2 H2 119.9 . . ?
C19 C20 H20A 109.5 . . ?
C19 C20 H20B 109.5 . . ?
C19 C20 H20C 109.5 . . ?
H20A C20 H20B 109.5 . . ?
H20A C20 H20C 109.5 . . ?
H20B C20 H20C 109.5 . . ?
C19 C21 H21A 109.5 . . ?
C19 C21 H21B 109.5 . . ?
C19 C21 H21C 109.5 . . ?
H21A C21 H21B 109.5 . . ?
H21A C21 H21C 109.5 . . ?
H21B C21 H21C 109.5 . . ?

loop_
_geom_bond_atom_site_label_1
_geom_bond_atom_site_label_2
_geom_bond_distance
_geom_bond_site_symmetry_2
_geom_bond_publ_flag
Ni1 Cl2 2.2376(7) . ?
Ni1 Cl1 2.2771(7) . ?
Ni1 N4 2.193(2) . ?
Ni1 N3 1.961(2) . ?
Ni1 N1 2.152(2) . ?
N4 H4 0.80(3) . ?
N4 C12 1.491(3) . ?
N4 C13 1.454(3) . ?
N3 C7 1.343(3) . ?
N3 C11 1.332(3) . ?
N1 N2 1.267(3) . ?
N1 C6 1.421(3) . ?
N2 C7 1.419(3) . ?
C7 C8 1.378(3) . ?
C17 H17 0.9500 . ?
C17 C16 1.381(4) . ?
C17 C18 1.397(3) . ?
C16 H16 0.9500 . ?
C16 C15 1.388(4) . ?
C12 H12A 0.9900 . ?
C12 H12B 0.9900 . ?
C12 C11 1.510(3) . ?
C11 C10 1.394(3) . ?
C18 C19 1.525(4) . ?
C18 C13 1.403(3) . ?
C15 H15 0.9500 . ?
C15 C14 1.397(3) . ?
C19 H19 1.0000 . ?
C19 C20 1.527(4) . ?
C19 C21 1.526(4) . ?
C22 H22 1.0000 . ?
C22 C14 1.523(3) . ?
C22 C23 1.530(3) . ?
C22 C24 1.538(3) . ?
C8 H8 0.9500 . ?
C8 C9 1.392(4) . ?
C9 H9 0.9500 . ?
C9 C10 1.383(4) . ?
C14 C13 1.410(3) . ?
C6 C1 1.394(4) . ?
C6 C5 1.388(4) . ?
C3 H3 0.9500 . ?
C3 C4 1.383(4) . ?
C3 C2 1.377(4) . ?
C10 H10 0.9500 . ?
C23 H23A 0.9800 . ?
C23 H23B 0.9800 . ?
C23 H23C 0.9800 . ?
C1 H1 0.9500 . ?
C1 C2 1.387(4) . ?
C24 H24A 0.9800 . ?
C24 H24B 0.9800 . ?
C24 H24C 0.9800 . ?
C5 H5 0.9500 . ?
C5 C4 1.377(4) . ?
C4 H4A 0.9500 . ?
C2 H2 0.9500 . ?
C20 H20A 0.9800 . ?
C20 H20B 0.9800 . ?
C20 H20C 0.9800 . ?
C21 H21A 0.9800 . ?
C21 H21B 0.9800 . ?
C21 H21C 0.9800 . ?
